data_7216028
loop_
_publ_author_name
'Nakano, Kazunori'
'Sada, Kazuki'
'Aburaya, Kazuaki'
'Nakagawa, Kenji'
'Yoswathananont, Nungruethai'
'Tohnai, Norimitsu'
'Miyata, Mikiji'

_publ_section_title
;
 Guest-induced inversion of an asymmetric host layer in inclusion crystals
 of cholic acid
;
_journal_issue 6
_journal_name_full CrystEngComm
_journal_page_first 461
_journal_paper_doi 10.1039/b602862d
_journal_volume 8
_journal_year 2006
_chemical_formula_sum 'C32 H49 Br O5'
_chemical_formula_weight 593.64
_space_group_IT_number 4
_symmetry_cell_setting monoclinic
_symmetry_Int_Tables_number 4
_symmetry_space_group_name_Hall 'P 2yb'
_symmetry_space_group_name_H-M 'P 1 21 1'
_audit_creation_date 'Thu Oct 28 11:17:11 2004'
_audit_creation_method 'by teXsan'
_cell_angle_alpha 90
_cell_angle_beta 111.379(2)
_cell_angle_gamma 90
_cell_formula_units_Z 2
_cell_length_a 11.9681(6)
_cell_length_b 8.1491(3)
_cell_length_c 16.3101(7)
_cell_measurement_reflns_used 5772
_cell_measurement_temperature 203.2
_cell_measurement_theta_max 68.2
_cell_measurement_theta_min 5.7
_cell_volume 1481.25(11)
_computing_cell_refinement PROCESS-AUTO
_computing_data_collection PROCESS-AUTO
_computing_data_reduction 'teXsan Ver. 1.10'
_computing_publication_material 'teXsan Ver. 1.10'
_computing_structure_refinement 'teXsan Ver. 1.10'
_computing_structure_solution SIR92
_diffrn_measured_fraction_theta_full 0.9791
_diffrn_measured_fraction_theta_max 0.9791
_diffrn_measurement_device_type 'Rigaku RAXIS-RAPID Imaging Plate'
_diffrn_measurement_method \w
_diffrn_radiation_type 'Cu K\a'
_diffrn_radiation_wavelength 1.5418
_diffrn_reflns_av_R_equivalents 0.034
_diffrn_reflns_limit_h_max 14
_diffrn_reflns_limit_h_min -14
_diffrn_reflns_limit_k_max 9
_diffrn_reflns_limit_k_min -9
_diffrn_reflns_limit_l_max 19
_diffrn_reflns_limit_l_min -19
_diffrn_reflns_number 8901
_diffrn_reflns_theta_full 68.23
_diffrn_reflns_theta_max 68.23
_exptl_absorpt_coefficient_mu 2.193
_exptl_absorpt_correction_T_max 0.733
_exptl_absorpt_correction_T_min 0.507
_exptl_absorpt_correction_type integration
_exptl_absorpt_process_details '(Higashi, 1999)'
_exptl_crystal_colour colorless
_exptl_crystal_density_diffrn 1.331
_exptl_crystal_density_method 'not measured'
_exptl_crystal_description needle
_exptl_crystal_size_max 0.500
_exptl_crystal_size_mid 0.150
_exptl_crystal_size_min 0.150
_refine_diff_density_max 0.25
_refine_diff_density_min -0.76
_refine_ls_abs_structure_Flack 0.12(8)
_refine_ls_extinction_method none
_refine_ls_goodness_of_fit_ref 1.569
_refine_ls_hydrogen_treatment noref
_refine_ls_number_parameters 344
_refine_ls_number_reflns 2865
_refine_ls_R_factor_gt 0.0592
_refine_ls_shift/su_max 0.0002
_refine_ls_structure_factor_coef Fsqd
_refine_ls_weighting_details 'w = 1/[\s^2^(Fo^2^) + (0.05000(Max(Fo^2^,0) + 2Fc^2^)/3)^2^]'
_refine_ls_weighting_scheme calc
_refine_ls_wR_factor_ref 0.1436
_reflns_number_gt 2444
_reflns_number_total 2865
_reflns_threshold_expression F^2^>2.0\s(F^2^)
_cod_duplicate_entry 7203349
_cod_data_source_file b602862d.cif
_cod_data_source_block 4-Bromo-o-xylene
_cod_original_cell_volume 1481.2(1)
_cod_original_formula_sum 'C32 H49 Br O5 '
_cod_database_code 7216028

loop_
_symmetry_equiv_pos_as_xyz
x,y,z
-x,1/2+y,-z

loop_
_atom_site_label
_atom_site_type_symbol
_atom_site_fract_x
_atom_site_fract_y
_atom_site_fract_z
_atom_site_U_iso_or_equiv
_atom_site_adp_type
_atom_site_occupancy
_atom_site_calc_flag
Br(1) Br 0.6207(1) 0.280(1) 1.16838(4) 0.1131(3) Uani 1.00 d
O(1) O 0.3857(2) 0.351(1) 0.4015(2) 0.0319(7) Uani 1.00 d
O(2) O 0.7465(2) 0.578(1) 0.6186(2) 0.0271(6) Uani 1.00 d
O(3) O 0.8058(2) 0.050(1) 0.7141(2) 0.0304(6) Uani 1.00 d
O(4) O 1.2054(3) 0.268(1) 1.1803(2) 0.0470(8) Uani 1.00 d
O(5) O 1.2757(3) 0.018(1) 1.2257(2) 0.0349(7) Uani 1.00 d
C(1) C 0.6693(4) 0.144(1) 0.4073(2) 0.0283(8) Uani 1.00 d
C(2) C 0.5481(3) 0.164(1) 0.4173(3) 0.0283(8) Uani 1.00 d
C(3) C 0.4967(3) 0.331(1) 0.3864(2) 0.0274(8) Uani 1.00 d
C(4) C 0.5841(3) 0.462(1) 0.4367(2) 0.0251(8) Uani 1.00 d
C(5) C 0.7079(3) 0.445(1) 0.4300(2) 0.0253(8) Uani 1.00 d
C(6) C 0.7920(3) 0.583(1) 0.4833(2) 0.0266(8) Uani 1.00 d
C(7) C 0.8393(3) 0.559(1) 0.5827(2) 0.0244(8) Uani 1.00 d
C(8) C 0.8947(3) 0.389(1) 0.6077(2) 0.0241(8) Uani 1.00 d
C(9) C 0.8095(3) 0.252(1) 0.5579(2) 0.0210(7) Uani 1.00 d
C(10) C 0.7644(3) 0.273(1) 0.4561(2) 0.0246(7) Uani 1.00 d
C(11) C 0.8684(3) 0.084(1) 0.5908(2) 0.0251(8) Uani 1.00 d
C(12) C 0.9115(3) 0.058(1) 0.6912(2) 0.0236(8) Uani 1.00 d
C(13) C 0.9979(3) 0.195(1) 0.7405(2) 0.0221(7) Uani 1.00 d
C(14) C 0.9339(3) 0.360(1) 0.7067(2) 0.0241(8) Uani 1.00 d
C(15) C 1.0140(4) 0.488(1) 0.7673(2) 0.0308(9) Uani 1.00 d
C(16) C 1.0632(4) 0.403(1) 0.8580(3) 0.0316(9) Uani 1.00 d
C(17) C 1.0243(3) 0.220(1) 0.8413(2) 0.0246(8) Uani 1.00 d
C(18) C 1.1162(3) 0.179(1) 0.7242(2) 0.0288(9) Uani 1.00 d
C(19) C 0.8693(3) 0.252(1) 0.4236(2) 0.0322(9) Uani 1.00 d
C(20) C 1.1137(3) 0.103(1) 0.9085(2) 0.0293(8) Uani 1.00 d
C(21) C 1.0736(5) -0.073(1) 0.8938(3) 0.046(1) Uani 1.00 d
C(22) C 1.1280(4) 0.161(1) 1.0015(2) 0.0349(10) Uani 1.00 d
C(23) C 1.2251(4) 0.075(1) 1.0754(2) 0.038(1) Uani 1.00 d
C(24) C 1.2342(3) 0.132(1) 1.1645(2) 0.0285(8) Uani 1.00 d
C(25) C 0.5074(5) 0.260(1) 0.8634(3) 0.048(1) Uani 1.00 d
C(26) C 0.6182(5) 0.196(1) 0.9176(4) 0.052(1) Uani 1.00 d
C(27) C 0.6501(5) 0.200(1) 1.0074(4) 0.052(1) Uani 1.00 d
C(28) C 0.5734(6) 0.269(1) 1.0441(3) 0.053(1) Uani 1.00 d
C(29) C 0.4655(6) 0.328(1) 0.9935(4) 0.060(1) Uani 1.00 d
C(30) C 0.4326(5) 0.326(1) 0.9030(4) 0.057(1) Uani 1.00 d
C(31) C 0.4678(8) 0.258(2) 0.7641(4) 0.083(2) Uani 1.00 d
C(32) C 0.6995(8) 0.116(1) 0.8774(6) 0.085(3) Uani 1.00 d
H(1) H 0.6998 0.0395 0.4294 0.0340 Uiso 1.00 calc
H(2) H 0.6566 0.1505 0.3464 0.0340 Uiso 1.00 calc
H(3) H 0.4944 0.0841 0.3832 0.0338 Uiso 1.00 calc
H(4) H 0.5585 0.1530 0.4774 0.0338 Uiso 1.00 calc
H(5) H 0.4815 0.3433 0.3252 0.0329 Uiso 1.00 calc
H(6) H 0.5520 0.5671 0.4143 0.0302 Uiso 1.00 calc
H(7) H 0.5936 0.4554 0.4970 0.0302 Uiso 1.00 calc
H(8) H 0.6972 0.4628 0.3698 0.0300 Uiso 1.00 calc
H(9) H 0.8589 0.5903 0.4651 0.0317 Uiso 1.00 calc
H(10) H 0.7491 0.6847 0.4702 0.0317 Uiso 1.00 calc
H(11) H 0.8997 0.6397 0.6090 0.0292 Uiso 1.00 calc
H(12) H 0.9643 0.3844 0.5926 0.0289 Uiso 1.00 calc
H(13) H 0.7409 0.2604 0.5738 0.0250 Uiso 1.00 calc
H(14) H 0.8113 0.0019 0.5634 0.0301 Uiso 1.00 calc
H(15) H 0.9357 0.0738 0.5737 0.0301 Uiso 1.00 calc
H(16) H 0.9527 -0.0431 0.7054 0.0282 Uiso 1.00 calc
H(17) H 0.8625 0.3597 0.7194 0.0290 Uiso 1.00 calc
H(18) H 1.0777 0.5184 0.7484 0.0368 Uiso 1.00 calc
H(19) H 0.9695 0.5841 0.7695 0.0368 Uiso 1.00 calc
H(20) H 1.1482 0.4116 0.8825 0.0376 Uiso 1.00 calc
H(21) H 1.0301 0.4522 0.8970 0.0376 Uiso 1.00 calc
H(22) H 0.9497 0.2112 0.8491 0.0293 Uiso 1.00 calc
H(23) H 1.1520 0.0770 0.7454 0.0346 Uiso 1.00 calc
H(24) H 1.1004 0.1882 0.6629 0.0346 Uiso 1.00 calc
H(25) H 1.1694 0.2657 0.7543 0.0346 Uiso 1.00 calc
H(26) H 0.9014 0.1455 0.4370 0.0382 Uiso 1.00 calc
H(27) H 0.8417 0.2703 0.3619 0.0382 Uiso 1.00 calc
H(28) H 0.9303 0.3311 0.4524 0.0382 Uiso 1.00 calc
H(29) H 1.1892 0.1129 0.9022 0.0349 Uiso 1.00 calc
H(30) H 0.9980 -0.0839 0.9000 0.0547 Uiso 1.00 calc
H(31) H 1.0661 -0.1051 0.8359 0.0547 Uiso 1.00 calc
H(32) H 1.1310 -0.1403 0.9356 0.0547 Uiso 1.00 calc
H(33) H 1.1458 0.2758 1.0055 0.0419 Uiso 1.00 calc
H(34) H 1.0538 0.1444 1.0091 0.0419 Uiso 1.00 calc
H(35) H 1.2087 -0.0384 1.0711 0.0450 Uiso 1.00 calc
H(36) H 1.2998 0.0956 1.0692 0.0450 Uiso 1.00 calc
H(37) H 0.3277 0.4297 0.3790 0.0865 Uiso 1.00 calc
H(38) H 0.7015 0.6616 0.6043 0.0865 Uiso 1.00 calc
H(39) H 0.8292 -0.0184 0.7601 0.0865 Uiso 1.00 calc
H(40) H 1.2168 -0.0040 1.2511 0.0425 Uiso 1.00 calc
H(41) H 0.7249 0.1561 1.0443 0.0617 Uiso 1.00 calc
H(42) H 0.4121 0.3700 1.0197 0.0715 Uiso 1.00 calc
H(43) H 0.3576 0.3727 0.8672 0.0683 Uiso 1.00 calc
H(44) H 0.4526 0.3681 0.7422 0.0985 Uiso 1.00 calc
H(45) H 0.5296 0.2123 0.7477 0.0985 Uiso 1.00 calc
H(46) H 0.3970 0.1954 0.7399 0.0985 Uiso 1.00 calc
H(47) H 0.7091 0.0041 0.8933 0.1006 Uiso 1.00 calc
H(48) H 0.6641 0.1254 0.8147 0.1006 Uiso 1.00 calc
H(49) H 0.7749 0.1697 0.8975 0.1006 Uiso 1.00 calc

loop_
_atom_site_aniso_label
_atom_site_aniso_U_11
_atom_site_aniso_U_22
_atom_site_aniso_U_33
_atom_site_aniso_U_12
_atom_site_aniso_U_13
_atom_site_aniso_U_23
Br(1) 0.193(1) 0.1018(6) 0.0351(3) -0.0113(7) 0.0309(4) -0.0006(4)
O(1) 0.024(1) 0.031(1) 0.039(1) -0.001(1) 0.009(1) 0.001(1)
O(2) 0.031(1) 0.030(1) 0.021(1) 0.007(1) 0.0101(10) 0.0014(10)
O(3) 0.032(1) 0.034(1) 0.025(1) -0.005(1) 0.010(1) 0.003(1)
O(4) 0.076(2) 0.034(1) 0.028(1) 0.013(2) 0.016(1) 0.000(1)
O(5) 0.048(2) 0.036(1) 0.022(1) 0.004(1) 0.014(1) 0.004(1)
C(1) 0.030(2) 0.032(2) 0.019(2) 0.000(2) 0.005(1) -0.002(1)
C(2) 0.028(2) 0.028(2) 0.026(2) -0.003(1) 0.007(1) -0.002(1)
C(3) 0.025(2) 0.029(2) 0.024(2) -0.002(1) 0.005(1) 0.004(1)
C(4) 0.026(1) 0.027(2) 0.021(1) 0.001(1) 0.007(1) 0.002(1)
C(5) 0.028(2) 0.034(2) 0.015(1) -0.001(1) 0.008(1) 0.006(1)
C(6) 0.024(2) 0.031(2) 0.024(1) 0.000(1) 0.008(1) 0.005(1)
C(7) 0.025(2) 0.027(2) 0.023(1) -0.003(1) 0.010(1) 0.000(1)
C(8) 0.027(2) 0.026(2) 0.020(1) -0.003(1) 0.009(1) 0.003(1)
C(9) 0.024(2) 0.025(2) 0.014(1) 0.002(1) 0.008(1) 0.003(1)
C(10) 0.024(2) 0.036(2) 0.013(1) 0.004(1) 0.005(1) 0.003(1)
C(11) 0.029(2) 0.026(2) 0.019(1) 0.000(1) 0.008(1) -0.003(1)
C(12) 0.026(2) 0.021(2) 0.021(1) 0.003(1) 0.006(1) 0.002(1)
C(13) 0.023(1) 0.029(2) 0.014(1) -0.001(1) 0.006(1) 0.001(1)
C(14) 0.021(2) 0.031(2) 0.019(1) 0.002(1) 0.006(1) 0.000(1)
C(15) 0.033(2) 0.028(2) 0.024(2) -0.002(2) 0.001(1) -0.001(1)
C(16) 0.038(2) 0.029(2) 0.022(2) -0.004(2) 0.005(2) -0.003(1)
C(17) 0.028(2) 0.029(2) 0.015(1) 0.001(1) 0.005(1) 0.000(1)
C(18) 0.021(1) 0.043(2) 0.023(2) 0.003(2) 0.008(1) 0.001(2)
C(19) 0.029(2) 0.046(2) 0.026(2) 0.003(2) 0.015(1) 0.001(2)
C(20) 0.030(2) 0.037(2) 0.016(1) 0.003(2) 0.003(1) 0.004(1)
C(21) 0.059(3) 0.039(2) 0.026(2) -0.001(2) -0.001(2) 0.009(2)
C(22) 0.038(2) 0.046(2) 0.018(2) 0.008(2) 0.008(1) 0.002(2)
C(23) 0.053(3) 0.044(2) 0.016(1) 0.017(2) 0.010(2) 0.003(2)
C(24) 0.033(2) 0.034(2) 0.017(1) 0.001(2) 0.008(1) 0.000(1)
C(25) 0.059(2) 0.045(3) 0.041(2) -0.018(2) 0.020(2) -0.006(2)
C(26) 0.063(2) 0.034(2) 0.063(2) -0.012(2) 0.027(2) 0.008(2)
C(27) 0.050(3) 0.038(2) 0.062(2) 0.005(2) 0.015(2) 0.015(2)
C(28) 0.079(3) 0.044(2) 0.035(1) 0.002(3) 0.019(2) -0.001(2)
C(29) 0.073(3) 0.058(3) 0.059(2) 0.016(3) 0.037(3) -0.003(3)
C(30) 0.043(2) 0.067(4) 0.056(2) 0.006(2) 0.012(2) 0.004(3)
C(31) 0.107(5) 0.099(5) 0.040(2) -0.050(5) 0.023(3) -0.008(3)
C(32) 0.123(6) 0.052(3) 0.135(7) 0.015(4) 0.113(6) 0.004(4)

loop_
_atom_type_symbol
_atom_type_description
_atom_type_scat_dispersion_real
_atom_type_scat_dispersion_imag
_atom_type_scat_source
C C 0.018 0.009
;International Tables for Crystallography
(1992, Vol. C, Tables 4.2.6.8 and 6.1.1.1)
;
H H 0.000 0.000
;International Tables for Crystallography
(1992, Vol. C, Table 6.1.1.2)
;
O O 0.049 0.032
;International Tables for Crystallography
(1992, Vol. C, Tables 4.2.6.8 and 6.1.1.1)
;
Br Br -0.676 1.280
;International Tables for Crystallography
(1992, Vol. C, Tables 4.2.6.8 and 6.1.1.1)
;

loop_
_geom_angle_atom_site_label_1
_geom_angle_atom_site_label_2
_geom_angle_atom_site_label_3
_geom_angle
_geom_angle_site_symmetry_2
_geom_angle_site_symmetry_3
_geom_angle_publ_flag
C(2) C(1) C(10) 115.0(4) 1_555 1_555 yes
C(1) C(2) C(3) 110.5(4) 1_555 1_555 yes
O(1) C(3) C(2) 109.3(4) 1_555 1_555 yes
O(1) C(3) C(4) 109.2(4) 1_555 1_555 yes
C(2) C(3) C(4) 109.7(4) 1_555 1_555 yes
C(3) C(4) C(5) 113.4(4) 1_555 1_555 yes
C(4) C(5) C(6) 110.2(4) 1_555 1_555 yes
C(4) C(5) C(10) 113.3(4) 1_555 1_555 yes
C(6) C(5) C(10) 112.0(4) 1_555 1_555 yes
C(5) C(6) C(7) 114.8(4) 1_555 1_555 yes
O(2) C(7) C(6) 112.1(4) 1_555 1_555 yes
O(2) C(7) C(8) 108.3(3) 1_555 1_555 yes
C(6) C(7) C(8) 110.9(4) 1_555 1_555 yes
C(7) C(8) C(9) 112.3(4) 1_555 1_555 yes
C(7) C(8) C(14) 110.9(4) 1_555 1_555 yes
C(9) C(8) C(14) 109.9(4) 1_555 1_555 yes
C(8) C(9) C(10) 113.1(4) 1_555 1_555 yes
C(8) C(9) C(11) 109.3(3) 1_555 1_555 yes
C(10) C(9) C(11) 113.8(4) 1_555 1_555 yes
C(1) C(10) C(5) 108.1(4) 1_555 1_555 yes
C(1) C(10) C(9) 112.4(4) 1_555 1_555 yes
C(1) C(10) C(19) 106.8(4) 1_555 1_555 yes
C(5) C(10) C(9) 109.8(4) 1_555 1_555 yes
C(5) C(10) C(19) 109.5(4) 1_555 1_555 yes
C(9) C(10) C(19) 110.2(4) 1_555 1_555 yes
C(9) C(11) C(12) 115.2(4) 1_555 1_555 yes
O(3) C(12) C(11) 107.2(4) 1_555 1_555 yes
O(3) C(12) C(13) 112.5(4) 1_555 1_555 yes
C(11) C(12) C(13) 110.7(4) 1_555 1_555 yes
C(12) C(13) C(14) 107.2(3) 1_555 1_555 yes
C(12) C(13) C(17) 118.6(4) 1_555 1_555 yes
C(12) C(13) C(18) 109.5(4) 1_555 1_555 yes
C(14) C(13) C(17) 98.5(3) 1_555 1_555 yes
C(14) C(13) C(18) 112.4(4) 1_555 1_555 yes
C(17) C(13) C(18) 110.2(3) 1_555 1_555 yes
C(8) C(14) C(13) 115.5(4) 1_555 1_555 yes
C(8) C(14) C(15) 117.6(4) 1_555 1_555 yes
C(13) C(14) C(15) 104.6(3) 1_555 1_555 yes
C(14) C(15) C(16) 104.1(4) 1_555 1_555 yes
C(15) C(16) C(17) 106.2(4) 1_555 1_555 yes
C(13) C(17) C(16) 103.7(4) 1_555 1_555 yes
C(13) C(17) C(20) 119.2(4) 1_555 1_555 yes
C(16) C(17) C(20) 112.3(4) 1_555 1_555 yes
C(17) C(20) C(21) 112.1(4) 1_555 1_555 yes
C(17) C(20) C(22) 108.0(4) 1_555 1_555 yes
C(21) C(20) C(22) 111.4(4) 1_555 1_555 yes
C(20) C(22) C(23) 115.0(4) 1_555 1_555 yes
C(22) C(23) C(24) 113.5(4) 1_555 1_555 yes
O(4) C(24) O(5) 122.5(4) 1_555 1_555 yes
O(4) C(24) C(23) 124.2(4) 1_555 1_555 yes
O(5) C(24) C(23) 113.3(4) 1_555 1_555 yes
C(26) C(25) C(30) 118.3(6) 1_555 1_555 yes
C(26) C(25) C(31) 121.8(7) 1_555 1_555 yes
C(30) C(25) C(31) 119.9(7) 1_555 1_555 yes
C(25) C(26) C(27) 119.8(7) 1_555 1_555 yes
C(25) C(26) C(32) 120.1(7) 1_555 1_555 yes
C(27) C(26) C(32) 120.0(8) 1_555 1_555 yes
C(26) C(27) C(28) 119.9(6) 1_555 1_555 yes
Br(1) C(28) C(27) 119.6(5) 1_555 1_555 yes
Br(1) C(28) C(29) 119.1(5) 1_555 1_555 yes
C(27) C(28) C(29) 121.3(6) 1_555 1_555 yes
C(28) C(29) C(30) 119.3(6) 1_555 1_555 yes
C(25) C(30) C(29) 121.3(6) 1_555 1_555 yes

loop_
_geom_bond_atom_site_label_1
_geom_bond_atom_site_label_2
_geom_bond_distance
_geom_bond_publ_flag
Br(1) C(28) 1.897(6) yes
O(1) C(3) 1.445(6) yes
O(2) C(7) 1.441(5) yes
O(3) C(12) 1.444(6) yes
O(4) C(24) 1.217(7) yes
O(5) C(24) 1.319(6) yes
C(1) C(2) 1.528(7) yes
C(1) C(10) 1.541(7) yes
C(2) C(3) 1.503(7) yes
C(3) C(4) 1.506(7) yes
C(4) C(5) 1.531(6) yes
C(5) C(6) 1.547(7) yes
C(5) C(10) 1.549(7) yes
C(6) C(7) 1.523(6) yes
C(7) C(8) 1.527(7) yes
C(8) C(9) 1.528(6) yes
C(8) C(14) 1.527(6) yes
C(9) C(10) 1.557(5) yes
C(9) C(11) 1.546(6) yes
C(10) C(19) 1.539(6) yes
C(11) C(12) 1.542(6) yes
C(12) C(13) 1.539(6) yes
C(13) C(14) 1.545(7) yes
C(13) C(17) 1.570(6) yes
C(13) C(18) 1.538(6) yes
C(14) C(15) 1.513(7) yes
C(15) C(16) 1.544(7) yes
C(16) C(17) 1.556(7) yes
C(17) C(20) 1.548(6) yes
C(20) C(21) 1.508(9) yes
C(20) C(22) 1.536(6) yes
C(22) C(23) 1.508(7) yes
C(23) C(24) 1.489(6) yes
C(25) C(26) 1.40(1) yes
C(25) C(30) 1.39(1) yes
C(25) C(31) 1.512(8) yes
C(26) C(27) 1.37(1) yes
C(26) C(32) 1.51(1) yes
C(27) C(28) 1.39(1) yes
C(28) C(29) 1.34(1) yes
C(29) C(30) 1.38(1) yes

loop_
_geom_contact_atom_site_label_1
_geom_contact_atom_site_label_2
_geom_contact_distance
_geom_contact_site_symmetry_2
O(1) O(2) 2.678(5) 2_646
O(1) O(3) 2.880(5) 2_656
O(1) O(4) 3.530(5) 1_454
O(2) O(5) 2.692(4) 2_757
O(2) C(2) 3.429(6) 2_656
O(2) O(4) 3.479(5) 2_757
O(2) C(24) 3.487(5) 2_757
O(2) C(3) 3.545(6) 2_656
O(3) O(4) 2.906(5) 2_747
O(3) C(32) 3.387(8) .
O(4) C(32) 3.316(9) 2_757
O(4) C(21) 3.368(8) 2_757
O(5) C(14) 3.342(6) 2_747
O(5) C(15) 3.519(7) 2_747
C(23) C(26) 3.593(8) 2_747
C(27) C(29) 3.332(10) 2_647

loop_
_geom_torsion_atom_site_label_1
_geom_torsion_atom_site_label_2
_geom_torsion_atom_site_label_3
_geom_torsion_atom_site_label_4
_geom_torsion
_geom_torsion_site_symmetry_1
_geom_torsion_site_symmetry_2
_geom_torsion_site_symmetry_3
_geom_torsion_site_symmetry_4
_geom_torsion_publ_flag
Br(1) C(28) C(27) C(26) -178.0(5) 1_555 1_555 1_555 1_555 yes
Br(1) C(28) C(29) C(30) 177.4(6) 1_555 1_555 1_555 1_555 yes
O(1) C(3) C(2) C(1) -176.6(4) 1_555 1_555 1_555 1_555 yes
O(1) C(3) C(4) C(5) 176.2(4) 1_555 1_555 1_555 1_555 yes
O(2) C(7) C(6) C(5) -69.8(5) 1_555 1_555 1_555 1_555 yes
O(2) C(7) C(8) C(9) 70.8(4) 1_555 1_555 1_555 1_555 yes
O(2) C(7) C(8) C(14) -52.5(4) 1_555 1_555 1_555 1_555 yes
O(3) C(12) C(11) C(9) 67.7(5) 1_555 1_555 1_555 1_555 yes
O(3) C(12) C(13) C(14) -66.7(4) 1_555 1_555 1_555 1_555 yes
O(3) C(12) C(13) C(17) 43.6(5) 1_555 1_555 1_555 1_555 yes
O(3) C(12) C(13) C(18) 171.1(3) 1_555 1_555 1_555 1_555 yes
O(4) C(24) C(23) C(22) -27.6(8) 1_555 1_555 1_555 1_555 yes
O(5) C(24) C(23) C(22) 151.7(5) 1_555 1_555 1_555 1_555 yes
C(1) C(2) C(3) C(4) -56.9(5) 1_555 1_555 1_555 1_555 yes
C(1) C(10) C(5) C(4) 48.5(5) 1_555 1_555 1_555 1_555 yes
C(1) C(10) C(5) C(6) 173.9(4) 1_555 1_555 1_555 1_555 yes
C(1) C(10) C(9) C(8) -174.4(4) 1_555 1_555 1_555 1_555 yes
C(1) C(10) C(9) C(11) 60.1(5) 1_555 1_555 1_555 1_555 yes
C(2) C(1) C(10) C(5) -51.5(5) 1_555 1_555 1_555 1_555 yes
C(2) C(1) C(10) C(9) 69.8(5) 1_555 1_555 1_555 1_555 yes
C(2) C(1) C(10) C(19) -169.2(4) 1_555 1_555 1_555 1_555 yes
C(2) C(3) C(4) C(5) 56.5(5) 1_555 1_555 1_555 1_555 yes
C(3) C(2) C(1) C(10) 57.4(5) 1_555 1_555 1_555 1_555 yes
C(3) C(4) C(5) C(6) 180.0(4) 1_555 1_555 1_555 1_555 yes
C(3) C(4) C(5) C(10) -53.7(5) 1_555 1_555 1_555 1_555 yes
C(4) C(5) C(6) C(7) 75.3(5) 1_555 1_555 1_555 1_555 yes
C(4) C(5) C(10) C(9) -74.4(5) 1_555 1_555 1_555 1_555 yes
C(4) C(5) C(10) C(19) 164.5(4) 1_555 1_555 1_555 1_555 yes
C(5) C(6) C(7) C(8) 51.4(5) 1_555 1_555 1_555 1_555 yes
C(5) C(10) C(9) C(8) -54.2(5) 1_555 1_555 1_555 1_555 yes
C(5) C(10) C(9) C(11) -179.6(4) 1_555 1_555 1_555 1_555 yes
C(6) C(5) C(10) C(9) 51.0(5) 1_555 1_555 1_555 1_555 yes
C(6) C(5) C(10) C(19) -70.1(4) 1_555 1_555 1_555 1_555 yes
C(6) C(7) C(8) C(9) -52.6(5) 1_555 1_555 1_555 1_555 yes
C(6) C(7) C(8) C(14) -175.9(4) 1_555 1_555 1_555 1_555 yes
C(7) C(6) C(5) C(10) -51.7(5) 1_555 1_555 1_555 1_555 yes
C(7) C(8) C(9) C(10) 55.7(5) 1_555 1_555 1_555 1_555 yes
C(7) C(8) C(9) C(11) -176.4(4) 1_555 1_555 1_555 1_555 yes
C(7) C(8) C(14) C(13) -176.7(4) 1_555 1_555 1_555 1_555 yes
C(7) C(8) C(14) C(15) -52.3(5) 1_555 1_555 1_555 1_555 yes
C(8) C(9) C(10) C(19) 66.5(5) 1_555 1_555 1_555 1_555 yes
C(8) C(9) C(11) C(12) 53.9(5) 1_555 1_555 1_555 1_555 yes
C(8) C(14) C(13) C(12) -57.9(5) 1_555 1_555 1_555 1_555 yes
C(8) C(14) C(13) C(17) 178.5(4) 1_555 1_555 1_555 1_555 yes
C(8) C(14) C(13) C(18) 62.5(5) 1_555 1_555 1_555 1_555 yes
C(8) C(14) C(15) C(16) -165.4(4) 1_555 1_555 1_555 1_555 yes
C(9) C(8) C(14) C(13) 58.6(5) 1_555 1_555 1_555 1_555 yes
C(9) C(8) C(14) C(15) -177.0(4) 1_555 1_555 1_555 1_555 yes
C(9) C(11) C(12) C(13) -55.3(5) 1_555 1_555 1_555 1_555 yes
C(10) C(9) C(8) C(14) 179.6(4) 1_555 1_555 1_555 1_555 yes
C(10) C(9) C(11) C(12) -178.6(4) 1_555 1_555 1_555 1_555 yes
C(11) C(9) C(8) C(14) -52.6(4) 1_555 1_555 1_555 1_555 yes
C(11) C(9) C(10) C(19) -59.0(5) 1_555 1_555 1_555 1_555 yes
C(11) C(12) C(13) C(14) 53.3(5) 1_555 1_555 1_555 1_555 yes
C(11) C(12) C(13) C(17) 163.5(4) 1_555 1_555 1_555 1_555 yes
C(11) C(12) C(13) C(18) -69.0(5) 1_555 1_555 1_555 1_555 yes
C(12) C(13) C(14) C(15) 171.2(4) 1_555 1_555 1_555 1_555 yes
C(12) C(13) C(17) C(16) -155.7(4) 1_555 1_555 1_555 1_555 yes
C(12) C(13) C(17) C(20) 78.5(5) 1_555 1_555 1_555 1_555 yes
C(13) C(14) C(15) C(16) -35.7(5) 1_555 1_555 1_555 1_555 yes
C(13) C(17) C(16) C(15) 20.5(5) 1_555 1_555 1_555 1_555 yes
C(13) C(17) C(20) C(21) -60.2(6) 1_555 1_555 1_555 1_555 yes
C(13) C(17) C(20) C(22) 176.6(4) 1_555 1_555 1_555 1_555 yes
C(14) C(13) C(17) C(16) -40.7(4) 1_555 1_555 1_555 1_555 yes
C(14) C(13) C(17) C(20) -166.5(4) 1_555 1_555 1_555 1_555 yes
C(14) C(15) C(16) C(17) 8.8(5) 1_555 1_555 1_555 1_555 yes
C(15) C(14) C(13) C(17) 47.6(4) 1_555 1_555 1_555 1_555 yes
C(15) C(14) C(13) C(18) -68.4(4) 1_555 1_555 1_555 1_555 yes
C(15) C(16) C(17) C(20) 150.6(4) 1_555 1_555 1_555 1_555 yes
C(16) C(17) C(13) C(18) 77.0(4) 1_555 1_555 1_555 1_555 yes
C(16) C(17) C(20) C(21) 178.2(5) 1_555 1_555 1_555 1_555 yes
C(16) C(17) C(20) C(22) 55.1(5) 1_555 1_555 1_555 1_555 yes
C(17) C(20) C(22) C(23) -171.9(5) 1_555 1_555 1_555 1_555 yes
C(18) C(13) C(17) C(20) -48.7(5) 1_555 1_555 1_555 1_555 yes
C(20) C(22) C(23) C(24) -178.5(5) 1_555 1_555 1_555 1_555 yes
C(21) C(20) C(22) C(23) 64.6(6) 1_555 1_555 1_555 1_555 yes
C(25) C(26) C(27) C(28) -1.0(10) 1_555 1_555 1_555 1_555 yes
C(25) C(30) C(29) C(28) 2(1) 1_555 1_555 1_555 1_555 yes
C(26) C(25) C(30) C(29) 0(1) 1_555 1_555 1_555 1_555 yes
C(26) C(27) C(28) C(29) 2(1) 1_555 1_555 1_555 1_555 yes
C(27) C(26) C(25) C(30) 0.0(10) 1_555 1_555 1_555 1_555 yes
C(27) C(26) C(25) C(31) -179.7(7) 1_555 1_555 1_555 1_555 yes
C(27) C(28) C(29) C(30) -3(1) 1_555 1_555 1_555 1_555 yes
C(28) C(27) C(26) C(32) -177.9(7) 1_555 1_555 1_555 1_555 yes
C(29) C(30) C(25) C(31) 179.1(8) 1_555 1_555 1_555 1_555 yes
C(30) C(25) C(26) C(32) 176.8(7) 1_555 1_555 1_555 1_555 yes
C(31) C(25) C(26) C(32) -2(1) 1_555 1_555 1_555 1_555 yes
